data_7047046
loop_
_publ_author_name
'Tang, Hong An'
'Zhang, Miao Miao'
'Gong, Yun'
'Lin, Jian Hua'

_publ_section_title
;
 Coordination polymer-based supercapacitors with matched energy levels:
 enhanced capacity under visible light illumination in the presence of
 methanol.
;
_journal_issue 32
_journal_name_full 'Dalton transactions (Cambridge, England : 2003)'
_journal_page_first 11146
_journal_page_last 11157
_journal_paper_doi 10.1039/c8dt02166j
_journal_volume 47
_journal_year 2018
_chemical_formula_sum 'C48 H53 Cu4 Mo12 N8 O69 P'
_chemical_formula_weight 3282.39
_space_group_IT_number 2
_space_group_name_Hall '-P 1'
_space_group_name_H-M_alt 'P -1'
_symmetry_cell_setting triclinic
_symmetry_space_group_name_Hall '-P 1'
_symmetry_space_group_name_H-M 'P -1'
_atom_sites_solution_hydrogens geom
_atom_sites_solution_primary direct
_atom_sites_solution_secondary difmap
_audit_creation_method SHELXL-97
_audit_update_record
;
2018-06-25 deposited with the CCDC.
2018-07-13 downloaded from the CCDC.
;
_cell_angle_alpha 96.871(2)
_cell_angle_beta 90.9470(10)
_cell_angle_gamma 94.4210(10)
_cell_formula_units_Z 2
_cell_length_a 14.8917(12)
_cell_length_b 15.0489(14)
_cell_length_c 20.4115(17)
_cell_measurement_reflns_used 4310
_cell_measurement_temperature 298(2)
_cell_measurement_theta_max 27.180
_cell_measurement_theta_min 2.408
_cell_volume 4526.4(7)
_computing_cell_refinement 'Bruker SMART'
_computing_data_collection 'Bruker SMART'
_computing_data_reduction 'Bruker SAINT'
_computing_molecular_graphics 'SHELXTL (Sheldrick, 2008)'
_computing_publication_material 'publCIF (Westrip, 2010)'
_computing_structure_refinement 'SHELXTL (Sheldrick, 2008)'
_computing_structure_solution 'SHELXTL (Sheldrick, 2008)'
_diffrn_ambient_temperature 298(2)
_diffrn_measured_fraction_theta_full 0.981
_diffrn_measured_fraction_theta_max 0.981
_diffrn_measurement_device_type 'Bruker SMART APEX CCD'
_diffrn_measurement_method 'phi and omega scans'
_diffrn_radiation_monochromator graphite
_diffrn_radiation_source 'fine-focus sealed tube'
_diffrn_radiation_type MoK\a
_diffrn_radiation_wavelength 0.71073
_diffrn_reflns_av_R_equivalents 0.0507
_diffrn_reflns_av_unetI/netI 0.1108
_diffrn_reflns_limit_h_max 17
_diffrn_reflns_limit_h_min -17
_diffrn_reflns_limit_k_max 17
_diffrn_reflns_limit_k_min -17
_diffrn_reflns_limit_l_max 17
_diffrn_reflns_limit_l_min -24
_diffrn_reflns_number 22986
_diffrn_reflns_theta_full 25.02
_diffrn_reflns_theta_max 25.02
_diffrn_reflns_theta_min 2.17
_exptl_absorpt_coefficient_mu 2.656
_exptl_absorpt_correction_T_max 1.00000
_exptl_absorpt_correction_T_min 0.77423
_exptl_absorpt_correction_type multi-scan
_exptl_absorpt_process_details 'SADABS (Sheldrick, 1996)'
_exptl_crystal_colour green
_exptl_crystal_density_diffrn 2.408
_exptl_crystal_density_method 'not measured'
_exptl_crystal_description block
_exptl_crystal_F_000 3168
_exptl_crystal_size_max 0.12
_exptl_crystal_size_mid 0.10
_exptl_crystal_size_min 0.06
_platon_squeeze_details ' '
_refine_diff_density_max 2.152
_refine_diff_density_min -1.246
_refine_diff_density_rms 0.194
_refine_ls_extinction_method none
_refine_ls_goodness_of_fit_ref 1.006
_refine_ls_hydrogen_treatment mixed
_refine_ls_matrix_type full
_refine_ls_number_parameters 1309
_refine_ls_number_reflns 15677
_refine_ls_number_restraints 0
_refine_ls_restrained_S_all 1.006
_refine_ls_R_factor_all 0.1239
_refine_ls_R_factor_gt 0.0664
_refine_ls_shift/su_max 0.001
_refine_ls_shift/su_mean 0.000
_refine_ls_structure_factor_coef Fsqd
_refine_ls_weighting_details 'calc w=1/[\s^2^(Fo^2^)+(0.0825P)^2^+0.0000P] where P=(Fo^2^+2Fc^2^)/3'
_refine_ls_weighting_scheme calc
_refine_ls_wR_factor_gt 0.1655
_refine_ls_wR_factor_ref 0.1877
_reflns_number_gt 8411
_reflns_number_total 15677
_reflns_threshold_expression >2sigma(I)
_cod_data_source_file c8dt02166j2.cif
_cod_data_source_block 140719a
_cod_depositor_comments 'Adding full bibliography for 7047046--7047047.cif.'
_cod_original_sg_symbol_H-M P-1
_cod_database_code 7047046

loop_
_symmetry_equiv_pos_as_xyz
'x, y, z'
'-x, -y, -z'

loop_
_atom_site_label
_atom_site_type_symbol
_atom_site_fract_x
_atom_site_fract_y
_atom_site_fract_z
_atom_site_U_iso_or_equiv
_atom_site_adp_type
_atom_site_occupancy
_atom_site_symmetry_multiplicity
_atom_site_calc_flag
_atom_site_refinement_flags
_atom_site_disorder_assembly
_atom_site_disorder_group
Cu1 Cu 0.59600(10) 0.77726(10) 0.23882(7) 0.0328(4) Uani 1 1 d . . .
Cu2 Cu 0.98650(9) 0.97563(10) 0.16155(7) 0.0302(4) Uani 1 1 d . . .
Cu3 Cu 0.75558(11) 0.82407(11) 0.56389(8) 0.0428(4) Uani 1 1 d . . .
Cu4 Cu 0.86465(11) 0.65758(11) -0.04635(8) 0.0383(4) Uani 1 1 d . . .
Mo1 Mo 0.63897(8) 0.04290(7) 0.25106(6) 0.0408(3) Uani 1 1 d . . .
Mo2 Mo 0.48103(8) 0.08876(7) 0.13629(5) 0.0360(3) Uani 1 1 d . . .
Mo3 Mo 0.44814(8) 0.32070(8) 0.11411(6) 0.0413(3) Uani 1 1 d . . .
Mo4 Mo 0.58766(8) 0.49506(8) 0.19805(6) 0.0404(3) Uani 1 1 d . . .
Mo5 Mo 0.75357(8) 0.44508(8) 0.31889(6) 0.0423(3) Uani 1 1 d . . .
Mo6 Mo 0.78680(8) 0.22409(8) 0.33992(6) 0.0389(3) Uani 1 1 d . . .
Mo7 Mo 0.44692(8) 0.14433(8) 0.30340(6) 0.0413(3) Uani 1 1 d . . .
Mo8 Mo 0.42684(8) 0.37854(8) 0.28167(7) 0.0491(4) Uani 1 1 d . . .
Mo9 Mo 0.59398(8) 0.31823(8) 0.39773(6) 0.0386(3) Uani 1 1 d . . .
Mo10 Mo 0.80990(8) 0.16471(8) 0.16421(6) 0.0397(3) Uani 1 1 d . . .
Mo11 Mo 0.64940(8) 0.21968(9) 0.05321(5) 0.0427(3) Uani 1 1 d . . .
Mo12 Mo 0.78919(8) 0.38828(8) 0.14310(6) 0.0420(3) Uani 1 1 d . . .
N1 N 0.6139(7) 0.7946(7) 0.1452(5) 0.033(2) Uani 1 1 d . . .
N2 N 0.7249(6) 0.7517(6) 0.2350(5) 0.030(2) Uani 1 1 d . . .
N3 N 0.6614(6) 0.7312(7) 0.5249(5) 0.031(2) Uani 1 1 d . . .
N4 N 0.6978(7) 0.8960(7) 0.5028(5) 0.036(3) Uani 1 1 d . . .
N5 N 0.9505(6) 0.9967(6) 0.2555(5) 0.029(2) Uani 1 1 d . . .
N6 N 1.0901(6) 1.0596(7) 0.1989(5) 0.030(2) Uani 1 1 d . . .
N7 N 0.8804(7) 0.6205(7) -0.1420(5) 0.040(3) Uani 1 1 d . . .
N8 N 0.7845(7) 0.5458(7) -0.0564(5) 0.039(3) Uani 1 1 d . . .
O1 O 0.5688(6) 0.1764(6) 0.2254(4) 0.047(2) Uani 1 1 d . . .
O2 O 0.5502(6) 0.3354(6) 0.2078(4) 0.048(2) Uani 1 1 d . . .
O3 O 0.6656(6) 0.2998(6) 0.2898(4) 0.047(2) Uani 1 1 d . . .
O4 O 0.6864(6) 0.2620(6) 0.1682(4) 0.049(2) Uani 1 1 d . . .
O5 O 0.5585(6) 0.0158(6) 0.1743(4) 0.051(3) Uani 1 1 d . . .
O6 O 0.4299(5) 0.1978(6) 0.1226(4) 0.041(2) Uani 1 1 d . . .
O7 O 0.5061(6) 0.4425(6) 0.1279(5) 0.053(3) Uani 1 1 d . . .
O8 O 0.6612(6) 0.4967(6) 0.2753(4) 0.049(2) Uani 1 1 d . . .
O9 O 0.8192(6) 0.3469(6) 0.3434(4) 0.043(2) Uani 1 1 d . . .
O10 O 0.7093(6) 0.1157(6) 0.3141(5) 0.052(3) Uani 1 1 d . . .
O11 O 0.5354(6) 0.0551(6) 0.2998(4) 0.051(3) Uani 1 1 d . . .
O12 O 0.4120(6) 0.0903(6) 0.2156(4) 0.047(2) Uani 1 1 d . . .
O13 O 0.3823(6) 0.3500(6) 0.1889(5) 0.057(3) Uani 1 1 d . . .
O14 O 0.4859(6) 0.4816(6) 0.2558(5) 0.053(3) Uani 1 1 d . . .
O15 O 0.6758(6) 0.4215(6) 0.3860(4) 0.042(2) Uani 1 1 d . . .
O16 O 0.6972(6) 0.2535(6) 0.4025(4) 0.045(2) Uani 1 1 d . . .
O17 O 0.4071(6) 0.2504(6) 0.2843(5) 0.054(3) Uani 1 1 d . . .
O18 O 0.5068(6) 0.3788(6) 0.3547(5) 0.055(3) Uani 1 1 d . . .
O19 O 0.5231(6) 0.2121(6) 0.3706(5) 0.050(2) Uani 1 1 d . . .
O20 O 0.7299(6) 0.0745(6) 0.1893(4) 0.048(2) Uani 1 1 d . . .
O21 O 0.5718(5) 0.1233(6) 0.0797(4) 0.041(2) Uani 1 1 d . . .
O22 O 0.5521(6) 0.2899(6) 0.0641(4) 0.046(2) Uani 1 1 d . . .
O23 O 0.6852(6) 0.4578(6) 0.1491(4) 0.046(2) Uani 1 1 d . . .
O24 O 0.8048(6) 0.4212(6) 0.2329(4) 0.047(2) Uani 1 1 d . . .
O25 O 0.8336(6) 0.2044(6) 0.2541(4) 0.050(3) Uani 1 1 d . . .
O26 O 0.7511(6) 0.1565(6) 0.0794(5) 0.054(3) Uani 1 1 d . . .
O27 O 0.7326(6) 0.3233(6) 0.0625(5) 0.052(3) Uani 1 1 d . . .
O28 O 0.8528(6) 0.2869(6) 0.1469(5) 0.053(3) Uani 1 1 d . . .
O29 O 0.6624(6) -0.0599(6) 0.2630(4) 0.045(2) Uani 1 1 d . . .
O30 O 0.4173(7) 0.0139(7) 0.0880(5) 0.064(3) Uani 1 1 d . . .
O31 O 0.3725(7) 0.3308(7) 0.0553(5) 0.065(3) Uani 1 1 d . . .
O32 O 0.5854(6) 0.6024(6) 0.1882(4) 0.047(2) Uani 1 1 d . . .
O33 O 0.8188(7) 0.5329(7) 0.3547(5) 0.064(3) Uani 1 1 d . . .
O34 O 0.8613(6) 0.1884(7) 0.3890(5) 0.060(3) Uani 1 1 d . . .
O35 O 0.3667(6) 0.0994(6) 0.3476(4) 0.046(2) Uani 1 1 d . . .
O36 O 0.3362(6) 0.4168(6) 0.3157(5) 0.052(3) Uani 1 1 d . . .
O37 O 0.5710(7) 0.3429(7) 0.4766(4) 0.059(3) Uani 1 1 d . . .
O38 O 0.9015(6) 0.1126(6) 0.1414(4) 0.043(2) Uani 1 1 d . . .
O39 O 0.6517(6) 0.1948(7) -0.0286(4) 0.056(3) Uani 1 1 d . . .
O40 O 0.8644(6) 0.4567(6) 0.1106(4) 0.051(3) Uani 1 1 d . . .
O41 O 0.8706(5) 0.9091(5) 0.1357(4) 0.034(2) Uani 1 1 d . . .
O42 O 0.8562(5) 0.9164(6) 0.0262(4) 0.037(2) Uani 1 1 d . . .
O43 O 0.8273(6) 0.6903(6) 0.0426(4) 0.036(2) Uani 1 1 d . . .
O44 O 0.9634(6) 0.7223(7) 0.0868(4) 0.050(3) Uani 1 1 d . . .
O45 O 0.5965(6) 0.7644(6) 0.3311(4) 0.039(2) Uani 1 1 d . . .
O46 O 0.4776(7) 0.6639(6) 0.3325(4) 0.054(3) Uani 1 1 d . . .
O47 O 0.4326(6) 0.8116(7) 0.4500(5) 0.055(3) Uani 1 1 d . . .
O48 O 0.4363(7) 0.8991(7) 0.3682(5) 0.060(3) Uani 1 1 d . . .
O49 O 0.8397(6) 0.9201(6) 0.6049(4) 0.045(2) Uani 1 1 d . . .
O50 O 0.9425(7) 0.8935(7) 0.5285(5) 0.058(3) Uani 1 1 d . . .
O51 O 0.8146(6) 0.7412(6) 0.6125(4) 0.051(3) Uani 1 1 d . . .
O52 O 0.9573(7) 0.7437(7) 0.6423(4) 0.053(3) Uani 1 1 d . . .
O53 O 0.8972(8) 0.3551(7) -0.2894(5) 0.072(3) Uani 1 1 d . . .
O54 O 0.8579(8) 0.3363(7) -0.1873(5) 0.067(3) Uani 1 1 d . . .
O55 O 0.7140(7) 0.4347(8) -0.2550(5) 0.068(3) Uani 1 1 d . A .
O56 O 0.603(3) 0.350(2) -0.2112(9) 0.065(12) Uani 0.57(6) 1 d P A 1
O56' O 0.665(3) 0.308(3) -0.2142(12) 0.066(16) Uani 0.43(6) 1 d P A 2
O57 O 0.4775(6) 0.8262(7) 0.2421(4) 0.059(3) Uani 1 1 d . . .
H57B H 0.4544 0.8280 0.2800 0.071 Uiso 1 1 d R . .
H57C H 0.4404 0.8002 0.2125 0.071 Uiso 1 1 d R . .
O58 O 1.0609(6) 0.8517(6) 0.1737(4) 0.051(3) Uani 1 1 d . . .
H58B H 1.0322 0.8051 0.1537 0.062 Uiso 1 1 d R . .
H58C H 1.0661 0.8451 0.2144 0.062 Uiso 1 1 d R . .
O59 O 1.0227(5) 0.9763(6) 0.0697(4) 0.039(2) Uani 1 1 d . . .
H59B H 0.9776 0.9562 0.0448 0.046 Uiso 1 1 d R . .
H59C H 1.0634 0.9401 0.0625 0.046 Uiso 1 1 d R . .
O60 O 0.9232(6) 0.7797(6) -0.0525(4) 0.049(3) Uani 1 1 d . . .
H60B H 0.9772 0.7829 -0.0378 0.059 Uiso 1 1 d R . .
H60C H 0.8952 0.8184 -0.0288 0.059 Uiso 1 1 d R . .
O61 O 0.9911(6) 0.5967(7) -0.0211(4) 0.057(3) Uani 1 1 d . . .
H61C H 1.0320 0.5927 -0.0496 0.068 Uiso 1 1 d R . .
H61D H 0.9866 0.5480 -0.0038 0.068 Uiso 1 1 d R . .
O62 O 0.8409(7) 0.7503(8) 0.4463(5) 0.079(3) Uani 1 1 d . . .
H62B H 0.8748 0.7488 0.4813 0.094 Uiso 1 1 d R . .
H62C H 0.8399 0.8086 0.4479 0.094 Uiso 1 1 d R . .
O63 O 0.7540(10) 0.0747(10) 0.6914(8) 0.135(6) Uani 1 1 d . . .
H63C H 0.7383 0.0188 0.6861 0.162 Uiso 1 1 d R . .
H63D H 0.7104 0.1016 0.6779 0.162 Uiso 1 1 d R . .
O64 O 0.9086(9) 0.1832(8) 0.6899(6) 0.095(4) Uani 1 1 d . . .
H64C H 0.8607 0.1514 0.6965 0.114 Uiso 1 1 d R . .
H64D H 0.9159 0.1799 0.6485 0.114 Uiso 1 1 d R . .
O65 O 0.0929(10) 0.8468(11) 0.4522(7) 0.130(6) Uani 1 1 d . . .
H65B H 0.0838 0.8959 0.4755 0.156 Uiso 1 1 d R . .
H65C H 0.0445 0.8151 0.4579 0.156 Uiso 1 1 d R . .
O66 O 0.2372(19) 0.6179(12) 0.3612(10) 0.066(9) Uani 0.56(3) 1 d P B 1
H66E H 0.1868 0.6310 0.3464 0.080 Uiso 0.56(3) 1 d PR B 1
H66F H 0.2662 0.5952 0.3287 0.080 Uiso 0.56(3) 1 d PR B 1
O66' O 0.311(2) 0.6115(16) 0.3852(13) 0.068(11) Uani 0.44(3) 1 d P B 2
H66G H 0.3083 0.5564 0.3695 0.082 Uiso 0.44(3) 1 d PR B 2
H66H H 0.3597 0.6369 0.3729 0.082 Uiso 0.44(3) 1 d PR B 2
O67 O 0.1513(7) 0.6787(8) 0.0525(5) 0.079(4) Uani 1 1 d . . .
H67C H 0.1733 0.6828 0.0147 0.094 Uiso 1 1 d R . .
H67D H 0.0976 0.6942 0.0522 0.094 Uiso 1 1 d R . .
O68 O 0.0940(6) 0.8320(7) 0.0063(5) 0.060(3) Uani 1 1 d . . .
H68C H 0.1358 0.8421 -0.0203 0.072 Uiso 1 1 d R . .
H68D H 0.1044 0.7851 0.0236 0.072 Uiso 1 1 d R . .
O69 O 0.679(4) 0.150(3) 0.816(2) 0.14(2) Uani 0.51(6) 1 d P C 1
H69E H 0.6914 0.1462 0.8563 0.172 Uiso 0.51(6) 1 d PR C 1
H69F H 0.7144 0.1183 0.7921 0.172 Uiso 0.51(6) 1 d PR C 1
O69' O 0.757(4) 0.118(3) 0.841(2) 0.14(2) Uani 0.49(6) 1 d P C 2
H69G H 0.7158 0.1388 0.8657 0.172 Uiso 0.49(6) 1 d PR C 2
H69H H 0.7377 0.1114 0.8012 0.172 Uiso 0.49(6) 1 d PR C 2
P1 P 0.6182(2) 0.2686(2) 0.22487(15) 0.0239(7) Uani 1 1 d . . .
C1 C 0.5533(8) 0.8255(8) 0.1060(6) 0.032(3) Uani 1 1 d . . .
H1 H 0.4926 0.8176 0.1157 0.038 Uiso 1 1 calc R . .
C2 C 0.5770(8) 0.8686(8) 0.0518(6) 0.034(3) Uani 1 1 d . . .
H2 H 0.5334 0.8840 0.0229 0.041 Uiso 1 1 calc R . .
C3 C 0.6676(8) 0.8880(8) 0.0422(6) 0.032(3) Uani 1 1 d . . .
H3 H 0.6860 0.9218 0.0088 0.039 Uiso 1 1 calc R . .
C4 C 0.7322(8) 0.8565(8) 0.0831(5) 0.029(3) Uani 1 1 d . . .
C5 C 0.7019(8) 0.8038(8) 0.1310(6) 0.028(3) Uani 1 1 d . . .
C6 C 0.7603(8) 0.7588(8) 0.1746(6) 0.030(3) Uani 1 1 d . . .
C7 C 0.8416(8) 0.7232(8) 0.1579(6) 0.032(3) Uani 1 1 d . . .
C8 C 0.8888(9) 0.6878(9) 0.2073(6) 0.041(3) Uani 1 1 d . . .
H8 H 0.9433 0.6632 0.1981 0.049 Uiso 1 1 calc R . .
C9 C 0.8540(9) 0.6894(9) 0.2702(6) 0.042(3) Uani 1 1 d . . .
H9 H 0.8871 0.6707 0.3044 0.051 Uiso 1 1 calc R . .
C10 C 0.7712(9) 0.7186(9) 0.2807(6) 0.037(3) Uani 1 1 d . . .
H10 H 0.7460 0.7153 0.3218 0.044 Uiso 1 1 calc R . .
C11 C 0.8263(8) 0.8968(8) 0.0815(6) 0.031(3) Uani 1 1 d . . .
C12 C 0.8835(9) 0.7134(9) 0.0899(6) 0.038(3) Uani 1 1 d . . .
C13 C 0.6625(8) 0.6458(8) 0.5347(6) 0.034(3) Uani 1 1 d . . .
H13 H 0.6937 0.6312 0.5713 0.041 Uiso 1 1 calc R . .
C14 C 0.6185(8) 0.5781(9) 0.4920(6) 0.038(3) Uani 1 1 d . . .
H14 H 0.6156 0.5187 0.5007 0.046 Uiso 1 1 calc R . .
C15 C 0.5789(8) 0.6020(9) 0.4362(6) 0.037(3) Uani 1 1 d . . .
H15 H 0.5507 0.5575 0.4056 0.045 Uiso 1 1 calc R . .
C16 C 0.5799(8) 0.6896(8) 0.4244(6) 0.031(3) Uani 1 1 d . . .
C17 C 0.6191(8) 0.7546(9) 0.4715(6) 0.034(3) Uani 1 1 d . . .
C18 C 0.6237(8) 0.8555(8) 0.4705(6) 0.031(3) Uani 1 1 d . . .
C19 C 0.5646(8) 0.9046(8) 0.4399(6) 0.032(3) Uani 1 1 d . . .
C20 C 0.5882(9) 0.9940(9) 0.4376(6) 0.041(3) Uani 1 1 d . . .
H20 H 0.5493 1.0282 0.4171 0.049 Uiso 1 1 calc R . .
C21 C 0.6673(9) 1.0335(9) 0.4647(6) 0.044(4) Uani 1 1 d . . .
H21 H 0.6862 1.0926 0.4596 0.053 Uiso 1 1 calc R . .
C22 C 0.7185(9) 0.9827(9) 0.5002(6) 0.043(3) Uani 1 1 d . . .
H22 H 0.7697 1.0102 0.5232 0.051 Uiso 1 1 calc R . .
C23 C 0.5456(9) 0.7070(9) 0.3573(6) 0.038(3) Uani 1 1 d . . .
C24 C 0.4719(10) 0.8701(10) 0.4165(7) 0.047(4) Uani 1 1 d . . .
C25 C 0.8802(8) 0.9492(8) 0.2781(6) 0.034(3) Uani 1 1 d . . .
H25 H 0.8386 0.9164 0.2483 0.041 Uiso 1 1 calc R . .
C26 C 0.8692(9) 0.9485(9) 0.3454(6) 0.038(3) Uani 1 1 d . . .
H26 H 0.8193 0.9178 0.3616 0.045 Uiso 1 1 calc R . .
C27 C 0.9334(9) 0.9943(9) 0.3869(6) 0.038(3) Uani 1 1 d . . .
H27 H 0.9277 0.9943 0.4322 0.046 Uiso 1 1 calc R . .
C28 C 1.0060(8) 1.0401(8) 0.3637(6) 0.032(3) Uani 1 1 d . . .
C29 C 1.0117(8) 1.0427(8) 0.2969(6) 0.027(3) Uani 1 1 d . . .
C30 C 1.0826(8) 1.0957(8) 0.2609(6) 0.030(3) Uani 1 1 d . . .
C31 C 1.1334(8) 1.1722(8) 0.2849(6) 0.032(3) Uani 1 1 d . . .
C32 C 1.2012(8) 1.2046(9) 0.2455(7) 0.043(4) Uani 1 1 d . . .
H32 H 1.2386 1.2550 0.2619 0.052 Uiso 1 1 calc R . .
C33 C 1.2134(8) 1.1633(9) 0.1831(7) 0.038(3) Uani 1 1 d . . .
H33 H 1.2591 1.1833 0.1566 0.046 Uiso 1 1 calc R . .
C34 C 1.1551(8) 1.0916(8) 0.1621(6) 0.033(3) Uani 1 1 d . . .
H34 H 1.1608 1.0631 0.1196 0.040 Uiso 1 1 calc R . .
C35 C 0.9220(10) 0.9202(9) 0.5855(7) 0.043(3) Uani 1 1 d . . .
C36 C 0.8834(10) 0.7685(9) 0.6514(6) 0.038(3) Uani 1 1 d . . .
C37 C 0.9416(9) 0.6622(10) -0.1789(6) 0.044(4) Uani 1 1 d . . .
H37 H 0.9606 0.7221 -0.1655 0.053 Uiso 1 1 calc R . .
C38 C 0.9761(9) 0.6207(10) -0.2342(7) 0.045(4) Uani 1 1 d . . .
H38 H 1.0146 0.6521 -0.2603 0.054 Uiso 1 1 calc R . .
C39 C 0.9525(9) 0.5306(10) -0.2506(7) 0.048(4) Uani 1 1 d . . .
H39 H 0.9791 0.5001 -0.2866 0.058 Uiso 1 1 calc R . .
C40 C 0.8908(9) 0.4842(10) -0.2155(7) 0.045(4) Uani 1 1 d . . .
C41 C 0.8508(9) 0.5343(9) -0.1619(6) 0.040(3) Uani 1 1 d . . .
C42 C 0.7775(9) 0.5019(9) -0.1206(7) 0.045(4) Uani 1 1 d . . .
C43 C 0.7036(10) 0.4402(9) -0.1384(7) 0.044(4) Uani 1 1 d . A .
C44 C 0.6435(10) 0.4204(9) -0.0878(8) 0.050(4) Uani 1 1 d . . .
H44 H 0.5936 0.3799 -0.0988 0.060 Uiso 1 1 calc R . .
C45 C 0.6554(10) 0.4572(10) -0.0257(8) 0.051(4) Uani 1 1 d . . .
H45 H 0.6176 0.4392 0.0068 0.061 Uiso 1 1 calc R . .
C46 C 0.7265(9) 0.5242(9) -0.0099(7) 0.046(4) Uani 1 1 d . . .
H46 H 0.7333 0.5535 0.0328 0.055 Uiso 1 1 calc R . .
C47 C 0.8783(10) 0.3834(11) -0.2287(8) 0.053(4) Uani 1 1 d . . .
C48 C 0.6792(11) 0.4014(11) -0.2076(8) 0.057(4) Uani 1 1 d . . .

loop_
_atom_site_aniso_label
_atom_site_aniso_U_11
_atom_site_aniso_U_22
_atom_site_aniso_U_33
_atom_site_aniso_U_23
_atom_site_aniso_U_13
_atom_site_aniso_U_12
Cu1 0.0333(9) 0.0419(10) 0.0237(8) 0.0093(7) 0.0026(6) -0.0038(7)
Cu2 0.0293(8) 0.0367(9) 0.0247(8) 0.0071(7) 0.0032(6) -0.0035(7)
Cu3 0.0477(10) 0.0395(10) 0.0408(10) 0.0137(8) -0.0151(8) -0.0093(8)
Cu4 0.0448(10) 0.0386(10) 0.0309(9) 0.0012(7) 0.0057(7) 0.0041(8)
Mo1 0.0420(7) 0.0252(6) 0.0591(8) 0.0157(6) 0.0149(6) 0.0074(5)
Mo2 0.0470(7) 0.0291(6) 0.0312(6) 0.0077(5) -0.0080(5) -0.0047(5)
Mo3 0.0428(7) 0.0401(7) 0.0406(7) 0.0014(6) -0.0099(6) 0.0091(6)
Mo4 0.0463(7) 0.0241(6) 0.0536(8) 0.0137(5) 0.0113(6) 0.0042(5)
Mo5 0.0549(8) 0.0385(7) 0.0311(7) 0.0079(5) -0.0038(6) -0.0157(6)
Mo6 0.0429(7) 0.0398(7) 0.0333(7) -0.0001(5) -0.0084(5) 0.0075(6)
Mo7 0.0346(7) 0.0333(7) 0.0597(8) 0.0205(6) 0.0152(6) -0.0001(5)
Mo8 0.0388(7) 0.0366(7) 0.0765(10) 0.0156(7) 0.0236(7) 0.0132(6)
Mo9 0.0371(7) 0.0467(8) 0.0303(7) -0.0010(5) 0.0038(5) 0.0007(6)
Mo10 0.0328(6) 0.0406(7) 0.0474(7) 0.0055(6) 0.0107(5) 0.0110(5)
Mo11 0.0390(7) 0.0608(9) 0.0268(7) 0.0029(6) -0.0032(5) -0.0021(6)
Mo12 0.0378(7) 0.0354(7) 0.0556(8) 0.0187(6) 0.0137(6) -0.0031(5)
N1 0.036(6) 0.034(6) 0.028(6) 0.006(5) 0.002(5) -0.001(5)
N2 0.036(6) 0.030(6) 0.025(6) 0.006(5) 0.001(5) 0.000(5)
N3 0.033(6) 0.031(6) 0.029(6) 0.010(5) 0.002(5) -0.002(5)
N4 0.043(7) 0.039(7) 0.026(6) 0.005(5) 0.002(5) 0.001(5)
N5 0.032(6) 0.031(6) 0.027(6) 0.010(5) 0.002(5) 0.000(5)
N6 0.026(5) 0.034(6) 0.030(6) 0.008(5) 0.002(5) -0.006(5)
N7 0.046(7) 0.043(7) 0.032(6) 0.004(5) 0.006(5) 0.004(6)
N8 0.047(7) 0.036(7) 0.037(7) 0.007(5) 0.006(5) 0.007(5)
O1 0.047(6) 0.043(6) 0.052(6) 0.011(5) 0.000(5) 0.005(5)
O2 0.046(6) 0.044(6) 0.053(6) 0.006(5) 0.006(5) 0.004(5)
O3 0.046(6) 0.047(6) 0.049(6) 0.006(5) 0.004(5) 0.001(5)
O4 0.047(6) 0.046(6) 0.054(6) 0.006(5) 0.009(5) 0.003(5)
O5 0.057(6) 0.058(7) 0.042(6) 0.013(5) 0.004(5) 0.015(5)
O6 0.042(5) 0.040(5) 0.043(5) 0.014(4) 0.010(4) 0.007(4)
O7 0.054(6) 0.052(6) 0.051(6) 0.002(5) 0.015(5) -0.008(5)
O8 0.050(6) 0.058(7) 0.043(6) 0.011(5) 0.007(5) 0.012(5)
O9 0.039(5) 0.039(6) 0.052(6) 0.006(4) 0.009(4) -0.001(4)
O10 0.059(6) 0.043(6) 0.053(6) 0.002(5) 0.015(5) -0.012(5)
O11 0.052(6) 0.061(7) 0.045(6) 0.020(5) 0.004(5) 0.023(5)
O12 0.049(6) 0.055(6) 0.044(6) 0.020(5) 0.004(5) 0.018(5)
O13 0.061(7) 0.045(6) 0.062(7) -0.002(5) 0.023(5) -0.007(5)
O14 0.058(6) 0.042(6) 0.055(6) -0.002(5) 0.021(5) -0.011(5)
O15 0.047(5) 0.033(5) 0.046(6) 0.010(4) 0.011(4) 0.001(4)
O16 0.043(5) 0.036(5) 0.057(6) 0.010(5) 0.011(5) 0.001(4)
O17 0.048(6) 0.046(6) 0.069(7) 0.008(5) -0.010(5) -0.001(5)
O18 0.054(6) 0.039(6) 0.072(7) 0.010(5) -0.004(5) 0.002(5)
O19 0.045(6) 0.036(6) 0.069(7) 0.008(5) -0.006(5) 0.002(4)
O20 0.052(6) 0.045(6) 0.043(6) -0.002(5) 0.016(5) -0.008(5)
O21 0.041(5) 0.038(5) 0.044(6) 0.008(4) 0.008(4) 0.002(4)
O22 0.048(6) 0.044(6) 0.049(6) 0.014(4) 0.013(5) 0.009(5)
O23 0.044(5) 0.053(6) 0.043(6) 0.013(5) 0.004(4) 0.015(5)
O24 0.047(6) 0.057(6) 0.042(6) 0.015(5) 0.006(4) 0.016(5)
O25 0.056(6) 0.045(6) 0.044(6) 0.004(5) 0.008(5) -0.017(5)
O26 0.050(6) 0.045(6) 0.066(7) 0.010(5) -0.014(5) -0.001(5)
O27 0.052(6) 0.047(6) 0.058(6) 0.012(5) -0.008(5) 0.003(5)
O28 0.049(6) 0.045(6) 0.063(7) 0.007(5) -0.019(5) -0.002(5)
O29 0.052(6) 0.031(5) 0.053(6) 0.018(4) -0.009(5) 0.001(4)
O30 0.056(6) 0.055(7) 0.074(8) -0.006(6) -0.003(6) -0.013(5)
O31 0.062(7) 0.060(7) 0.078(8) 0.027(6) -0.024(6) 0.013(6)
O32 0.055(6) 0.036(6) 0.050(6) 0.014(4) 0.005(5) 0.000(5)
O33 0.065(7) 0.048(7) 0.073(7) 0.005(5) -0.014(6) -0.019(5)
O34 0.049(6) 0.070(7) 0.069(7) 0.032(6) -0.014(5) 0.015(5)
O35 0.043(5) 0.041(6) 0.053(6) 0.009(5) 0.014(5) -0.007(4)
O36 0.050(6) 0.055(6) 0.058(6) 0.017(5) 0.016(5) 0.025(5)
O37 0.081(7) 0.060(7) 0.038(6) 0.010(5) 0.029(5) 0.008(6)
O38 0.043(5) 0.041(6) 0.046(6) 0.007(4) 0.011(4) 0.010(4)
O39 0.058(6) 0.068(7) 0.043(6) 0.013(5) 0.007(5) 0.006(5)
O40 0.048(6) 0.059(7) 0.049(6) 0.019(5) 0.016(5) -0.006(5)
O41 0.037(5) 0.039(5) 0.024(5) 0.008(4) -0.001(4) -0.006(4)
O42 0.036(5) 0.047(6) 0.030(5) 0.013(4) 0.001(4) 0.002(4)
O43 0.043(5) 0.039(5) 0.026(5) 0.005(4) 0.004(4) 0.005(4)
O44 0.035(6) 0.074(7) 0.039(6) -0.002(5) 0.006(4) 0.010(5)
O45 0.044(5) 0.047(6) 0.026(5) 0.009(4) 0.008(4) 0.001(4)
O46 0.063(7) 0.055(7) 0.042(6) 0.010(5) -0.016(5) -0.014(5)
O47 0.045(6) 0.061(7) 0.060(7) 0.012(6) -0.008(5) -0.002(5)
O48 0.059(7) 0.075(8) 0.048(6) 0.014(6) -0.009(5) 0.021(6)
O49 0.046(6) 0.043(6) 0.045(6) 0.008(4) -0.018(5) -0.004(5)
O50 0.071(7) 0.062(7) 0.039(6) 0.007(5) -0.004(5) -0.011(6)
O51 0.061(6) 0.040(6) 0.051(6) 0.011(5) -0.022(5) -0.001(5)
O52 0.050(6) 0.063(7) 0.046(6) 0.003(5) -0.001(5) 0.004(5)
O53 0.106(9) 0.059(7) 0.052(7) -0.004(6) 0.015(6) 0.014(7)
O54 0.105(9) 0.048(7) 0.052(7) 0.011(6) 0.001(6) 0.019(6)
O55 0.075(8) 0.075(8) 0.055(7) 0.019(6) -0.018(6) -0.006(6)
O56 0.07(2) 0.064(18) 0.053(13) -0.003(10) -0.016(11) -0.019(16)
O56' 0.07(3) 0.06(2) 0.055(17) -0.003(14) -0.017(15) -0.02(2)
O57 0.050(6) 0.093(8) 0.035(6) 0.010(5) 0.001(5) 0.010(6)
O58 0.059(6) 0.046(6) 0.050(6) 0.008(5) -0.009(5) 0.008(5)
O59 0.035(5) 0.045(6) 0.037(5) 0.009(4) 0.012(4) 0.001(4)
O60 0.053(6) 0.057(6) 0.033(5) -0.002(5) 0.008(4) -0.003(5)
O61 0.052(6) 0.069(7) 0.053(6) 0.013(5) 0.017(5) 0.019(5)
O62 0.083(8) 0.079(9) 0.070(8) 0.001(6) -0.011(6) -0.003(7)
O63 0.132(13) 0.121(14) 0.146(15) 0.007(11) -0.013(11) -0.016(11)
O64 0.119(11) 0.071(9) 0.093(10) -0.009(7) -0.006(8) 0.021(8)
O65 0.148(14) 0.131(14) 0.111(12) -0.008(10) 0.022(10) 0.040(11)
O66 0.057(18) 0.060(14) 0.074(15) -0.023(11) 0.009(13) -0.001(11)
O66' 0.06(2) 0.062(17) 0.076(19) -0.024(14) 0.009(16) -0.001(14)
O67 0.066(7) 0.109(10) 0.070(8) 0.028(7) 0.017(6) 0.034(7)
O68 0.068(7) 0.067(7) 0.050(6) 0.014(5) 0.020(5) 0.020(6)
O69 0.12(4) 0.16(4) 0.15(3) 0.01(2) 0.00(3) 0.00(3)
O69' 0.12(4) 0.15(4) 0.15(3) 0.01(3) 0.00(3) 0.00(3)
P1 0.0229(15) 0.0222(16) 0.0274(17) 0.0053(13) 0.0046(13) 0.0016(12)
C1 0.031(7) 0.042(8) 0.023(7) 0.009(6) -0.003(5) -0.002(6)
C2 0.036(7) 0.043(8) 0.024(7) 0.006(6) 0.000(6) 0.003(6)
C3 0.039(8) 0.036(8) 0.022(7) 0.006(6) 0.007(6) 0.002(6)
C4 0.033(7) 0.032(7) 0.021(6) 0.004(5) -0.001(5) 0.002(6)
C5 0.032(7) 0.029(7) 0.023(7) 0.007(5) 0.001(5) -0.001(5)
C6 0.032(7) 0.033(7) 0.025(7) 0.012(5) 0.003(5) -0.006(6)
C7 0.035(7) 0.036(8) 0.027(7) 0.008(6) 0.002(6) -0.005(6)
C8 0.040(8) 0.041(8) 0.044(9) 0.012(7) 0.008(7) 0.010(6)
C9 0.047(9) 0.047(9) 0.037(8) 0.018(7) -0.006(7) 0.007(7)
C10 0.046(8) 0.040(8) 0.026(7) 0.013(6) 0.003(6) 0.000(7)
C11 0.034(7) 0.036(8) 0.025(7) 0.010(6) 0.005(6) 0.001(6)
C12 0.042(9) 0.041(8) 0.035(8) 0.013(6) 0.004(7) 0.008(7)
C13 0.036(7) 0.039(8) 0.028(7) 0.009(6) 0.000(6) 0.003(6)
C14 0.040(8) 0.035(8) 0.038(8) 0.007(6) 0.003(6) -0.006(6)
C15 0.039(8) 0.037(8) 0.033(8) 0.000(6) 0.005(6) -0.001(6)
C16 0.034(7) 0.037(8) 0.023(7) 0.007(6) 0.008(5) 0.003(6)
C17 0.034(7) 0.039(8) 0.029(7) 0.004(6) 0.002(6) 0.002(6)
C18 0.037(7) 0.034(7) 0.023(7) 0.006(6) 0.004(6) -0.001(6)
C19 0.042(8) 0.035(8) 0.021(7) 0.007(6) 0.007(6) 0.005(6)
C20 0.051(9) 0.046(9) 0.028(7) 0.008(6) 0.007(6) 0.012(7)
C21 0.059(10) 0.040(8) 0.034(8) 0.012(6) 0.004(7) -0.001(7)
C22 0.053(9) 0.038(9) 0.036(8) 0.006(6) -0.002(7) -0.005(7)
C23 0.040(8) 0.039(8) 0.034(8) 0.000(6) 0.004(6) 0.004(7)
C24 0.050(9) 0.049(10) 0.041(9) -0.002(7) -0.002(7) 0.008(8)
C25 0.037(7) 0.035(8) 0.030(7) 0.007(6) 0.002(6) -0.006(6)
C26 0.044(8) 0.040(8) 0.028(7) 0.004(6) 0.006(6) -0.007(6)
C27 0.048(8) 0.041(8) 0.025(7) 0.003(6) 0.001(6) 0.004(7)
C28 0.036(7) 0.029(7) 0.031(7) 0.006(6) 0.003(6) 0.002(6)
C29 0.030(7) 0.027(7) 0.025(7) 0.007(5) 0.000(5) -0.003(5)
C30 0.029(7) 0.033(7) 0.029(7) 0.009(6) 0.002(5) 0.000(6)
C31 0.029(7) 0.037(8) 0.032(7) 0.014(6) -0.004(6) -0.003(6)
C32 0.033(8) 0.047(9) 0.048(9) 0.011(7) -0.011(7) -0.008(7)
C33 0.029(7) 0.046(9) 0.043(9) 0.019(7) 0.008(6) 0.000(6)
C34 0.028(7) 0.041(8) 0.031(7) 0.006(6) 0.005(6) 0.004(6)
C35 0.056(10) 0.042(9) 0.030(8) 0.012(6) -0.010(7) -0.005(7)
C36 0.044(9) 0.036(8) 0.037(8) 0.015(6) -0.014(7) 0.004(7)
C37 0.053(9) 0.048(9) 0.031(8) 0.003(7) 0.003(7) 0.006(7)
C38 0.047(9) 0.053(10) 0.039(8) 0.016(7) 0.010(7) 0.008(7)
C39 0.053(9) 0.057(10) 0.036(8) 0.003(7) -0.001(7) 0.009(8)
C40 0.055(9) 0.046(9) 0.035(8) 0.006(7) -0.003(7) 0.015(7)
C41 0.045(8) 0.040(9) 0.036(8) 0.009(6) -0.001(6) 0.006(7)
C42 0.050(9) 0.041(9) 0.045(9) 0.009(7) 0.001(7) 0.004(7)
C43 0.052(9) 0.038(8) 0.043(9) 0.008(7) -0.003(7) 0.005(7)
C44 0.052(9) 0.037(9) 0.061(11) 0.013(8) -0.004(8) -0.006(7)
C45 0.050(9) 0.047(10) 0.059(11) 0.020(8) 0.006(8) 0.005(8)
C46 0.052(9) 0.043(9) 0.045(9) 0.010(7) 0.011(7) 0.005(7)
C47 0.059(10) 0.053(11) 0.044(10) -0.004(8) -0.005(8) 0.011(8)
C48 0.064(11) 0.051(11) 0.053(11) 0.009(8) -0.002(8) -0.013(9)

loop_
_atom_type_symbol
_atom_type_description
_atom_type_scat_dispersion_real
_atom_type_scat_dispersion_imag
_atom_type_scat_source
C C 0.0033 0.0016 'International Tables Vol C Tables 4.2.6.8 and 6.1.1.4'
H H 0.0000 0.0000 'International Tables Vol C Tables 4.2.6.8 and 6.1.1.4'
N N 0.0061 0.0033 'International Tables Vol C Tables 4.2.6.8 and 6.1.1.4'
O O 0.0106 0.0060 'International Tables Vol C Tables 4.2.6.8 and 6.1.1.4'
P P 0.1023 0.0942 'International Tables Vol C Tables 4.2.6.8 and 6.1.1.4'
Cu Cu 0.3201 1.2651 'International Tables Vol C Tables 4.2.6.8 and 6.1.1.4'
Mo Mo -1.6832 0.6857 'International Tables Vol C Tables 4.2.6.8 and 6.1.1.4'

loop_
_geom_angle_atom_site_label_1
_geom_angle_atom_site_label_2
_geom_angle_atom_site_label_3
_geom_angle
_geom_angle_site_symmetry_3
O45 Cu1 O57 92.5(4) .
O45 Cu1 N1 172.0(4) .
O57 Cu1 N1 94.1(4) .
O45 Cu1 N2 90.1(4) .
O57 Cu1 N2 169.1(4) .
N1 Cu1 N2 82.6(4) .
O45 Cu1 O32 99.6(3) .
O57 Cu1 O32 112.1(4) .
N1 Cu1 O32 82.1(3) .
N2 Cu1 O32 77.8(3) .
O41 Cu2 O59 92.7(3) .
O41 Cu2 N5 91.5(4) .
O59 Cu2 N5 170.6(4) .
O41 Cu2 N6 168.8(4) .
O59 Cu2 N6 94.6(4) .
N5 Cu2 N6 80.0(4) .
O41 Cu2 O58 95.3(3) .
O59 Cu2 O58 92.6(3) .
N5 Cu2 O58 95.4(4) .
N6 Cu2 O58 92.9(4) .
O51 Cu3 O49 88.9(4) .
O51 Cu3 N4 171.6(4) .
O49 Cu3 N4 96.3(4) .
O51 Cu3 N3 93.5(4) .
O49 Cu3 N3 175.4(4) .
N4 Cu3 N3 81.7(4) .
O43 Cu4 N8 92.3(4) .
O43 Cu4 N7 170.0(4) .
N8 Cu4 N7 81.3(4) .
O43 Cu4 O60 92.7(3) .
N8 Cu4 O60 165.4(4) .
N7 Cu4 O60 91.8(4) .
O43 Cu4 O61 97.5(3) .
N8 Cu4 O61 97.2(4) .
N7 Cu4 O61 91.0(4) .
O60 Cu4 O61 95.7(4) .
O29 Mo1 O10 103.7(4) .
O29 Mo1 O11 101.0(4) .
O10 Mo1 O11 92.7(4) .
O29 Mo1 O20 102.0(4) .
O10 Mo1 O20 86.0(4) .
O11 Mo1 O20 156.5(4) .
O29 Mo1 O5 100.1(4) .
O10 Mo1 O5 155.9(4) .
O11 Mo1 O5 86.1(4) .
O20 Mo1 O5 85.7(4) .
O29 Mo1 O1 166.2(4) .
O10 Mo1 O1 88.1(4) .
O11 Mo1 O1 70.8(3) .
O20 Mo1 O1 85.7(4) .
O5 Mo1 O1 68.7(3) .
O30 Mo2 O5 101.2(5) .
O30 Mo2 O21 102.5(4) .
O5 Mo2 O21 90.6(4) .
O30 Mo2 O6 102.2(5) .
O5 Mo2 O6 156.6(4) .
O21 Mo2 O6 86.1(4) .
O30 Mo2 O12 99.2(4) .
O5 Mo2 O12 87.7(4) .
O21 Mo2 O12 158.1(4) .
O6 Mo2 O12 86.9(4) .
O30 Mo2 O1 167.3(4) .
O5 Mo2 O1 70.3(4) .
O21 Mo2 O1 87.3(3) .
O6 Mo2 O1 86.4(3) .
O12 Mo2 O1 71.6(3) .
O31 Mo3 O13 100.6(5) .
O31 Mo3 O6 101.3(4) .
O13 Mo3 O6 91.2(4) .
O31 Mo3 O22 102.4(5) .
O13 Mo3 O22 157.0(4) .
O6 Mo3 O22 86.1(4) .
O31 Mo3 O7 100.7(5) .
O13 Mo3 O7 87.9(4) .
O6 Mo3 O7 157.7(4) .
O22 Mo3 O7 86.1(4) .
O31 Mo3 O2 168.6(4) .
O13 Mo3 O2 72.5(4) .
O6 Mo3 O2 88.0(3) .
O22 Mo3 O2 84.6(3) .
O7 Mo3 O2 70.5(4) .
O32 Mo4 O23 104.2(4) .
O32 Mo4 O8 103.8(4) .
O23 Mo4 O8 87.8(4) .
O32 Mo4 O7 99.9(4) .
O23 Mo4 O7 90.5(4) .
O8 Mo4 O7 155.9(4) .
O32 Mo4 O14 100.0(4) .
O23 Mo4 O14 155.8(4) .
O8 Mo4 O14 85.8(4) .
O7 Mo4 O14 85.9(4) .
O32 Mo4 O2 165.7(4) .
O23 Mo4 O2 86.3(3) .
O8 Mo4 O2 86.2(4) .
O7 Mo4 O2 69.7(4) .
O14 Mo4 O2 70.0(3) .
O33 Mo5 O15 102.0(4) .
O33 Mo5 O8 104.2(5) .
O15 Mo5 O8 90.3(4) .
O33 Mo5 O24 103.3(5) .
O15 Mo5 O24 154.6(4) .
O8 Mo5 O24 86.2(4) .
O33 Mo5 O9 100.6(5) .
O15 Mo5 O9 86.4(4) .
O8 Mo5 O9 155.1(4) .
O24 Mo5 O9 86.3(4) .
O33 Mo5 O3 166.5(4) .
O15 Mo5 O3 69.5(3) .
O8 Mo5 O3 86.7(4) .
O24 Mo5 O3 85.2(3) .
O9 Mo5 O3 69.0(3) .
O34 Mo6 O9 104.1(5) .
O34 Mo6 O25 105.3(5) .
O9 Mo6 O25 90.4(4) .
O34 Mo6 O16 99.2(5) .
O9 Mo6 O16 87.7(4) .
O25 Mo6 O16 155.1(4) .
O34 Mo6 O10 101.8(5) .
O9 Mo6 O10 153.9(4) .
O25 Mo6 O10 85.7(4) .
O16 Mo6 O10 85.2(4) .
O34 Mo6 O3 166.6(4) .
O9 Mo6 O3 69.7(3) .
O25 Mo6 O3 86.9(4) .
O16 Mo6 O3 69.1(3) .
O10 Mo6 O3 84.3(4) .
O35 Mo7 O17 105.5(4) .
O35 Mo7 O19 101.7(4) .
O17 Mo7 O19 87.7(4) .
O35 Mo7 O12 101.4(4) .
O17 Mo7 O12 89.7(4) .
O19 Mo7 O12 156.5(4) .
O35 Mo7 O11 102.0(4) .
O17 Mo7 O11 152.5(4) .
O19 Mo7 O11 86.3(4) .
O12 Mo7 O11 85.2(4) .
O35 Mo7 O1 167.1(4) .
O17 Mo7 O1 84.5(4) .
O19 Mo7 O1 86.5(3) .
O12 Mo7 O1 70.0(3) .
O11 Mo7 O1 68.4(3) .
O36 Mo8 O14 102.4(4) .
O36 Mo8 O18 103.2(5) .
O14 Mo8 O18 92.7(4) .
O36 Mo8 O17 102.8(4) .
O14 Mo8 O17 154.4(4) .
O18 Mo8 O17 86.1(4) .
O36 Mo8 O13 99.7(4) .
O14 Mo8 O13 86.9(4) .
O18 Mo8 O13 156.7(4) .
O17 Mo8 O13 84.5(4) .
O36 Mo8 O2 166.7(4) .
O14 Mo8 O2 70.9(3) .
O18 Mo8 O2 88.8(4) .
O17 Mo8 O2 83.6(4) .
O13 Mo8 O2 69.0(3) .
O37 Mo9 O19 104.6(4) .
O37 Mo9 O16 102.1(5) .
O19 Mo9 O16 90.7(4) .
O37 Mo9 O18 102.4(5) .
O19 Mo9 O18 87.1(4) .
O16 Mo9 O18 155.1(4) .
O37 Mo9 O15 99.7(4) .
O19 Mo9 O15 155.5(4) .
O16 Mo9 O15 86.9(4) .
O18 Mo9 O15 85.1(4) .
O37 Mo9 O3 165.6(4) .
O19 Mo9 O3 87.8(4) .
O16 Mo9 O3 69.8(3) .
O18 Mo9 O3 85.4(4) .
O15 Mo9 O3 68.5(3) .
O38 Mo10 O20 104.4(4) .
O38 Mo10 O25 103.1(4) .
O20 Mo10 O25 88.4(4) .
O38 Mo10 O26 98.5(4) .
O20 Mo10 O26 91.3(4) .
O25 Mo10 O26 157.8(4) .
O38 Mo10 O28 98.3(4) .
O20 Mo10 O28 157.2(4) .
O25 Mo10 O28 86.9(4) .
O26 Mo10 O28 84.7(4) .
O38 Mo10 O4 162.9(4) .
O20 Mo10 O4 88.4(4) .
O25 Mo10 O4 88.2(4) .
O26 Mo10 O4 69.6(4) .
O28 Mo10 O4 69.2(3) .
O39 Mo11 O22 102.7(4) .
O39 Mo11 O27 98.6(4) .
O22 Mo11 O27 91.6(4) .
O39 Mo11 O21 103.1(4) .
O22 Mo11 O21 87.1(4) .
O27 Mo11 O21 158.1(4) .
O39 Mo11 O26 100.0(5) .
O22 Mo11 O26 157.4(4) .
O27 Mo11 O26 85.2(4) .
O21 Mo11 O26 87.7(4) .
O39 Mo11 O4 165.5(4) .
O22 Mo11 O4 87.9(4) .
O27 Mo11 O4 70.9(4) .
O21 Mo11 O4 87.1(3) .
O26 Mo11 O4 69.8(4) .
O40 Mo12 O24 103.6(4) .
O40 Mo12 O28 101.6(4) .
O24 Mo12 O28 91.7(4) .
O40 Mo12 O23 101.8(4) .
O24 Mo12 O23 86.3(4) .
O28 Mo12 O23 156.3(4) .
O40 Mo12 O27 100.0(4) .
O24 Mo12 O27 156.3(4) .
O28 Mo12 O27 85.7(4) .
O23 Mo12 O27 86.8(4) .
O40 Mo12 O4 166.3(4) .
O24 Mo12 O4 87.9(4) .
O28 Mo12 O4 70.2(4) .
O23 Mo12 O4 86.1(3) .
O27 Mo12 O4 69.0(3) .
C1 N1 C5 119.1(10) .
C1 N1 Cu1 125.1(8) .
C5 N1 Cu1 111.9(8) .
C10 N2 C6 120.3(11) .
C10 N2 Cu1 126.2(9) .
C6 N2 Cu1 112.8(8) .
C13 N3 C17 120.9(10) .
C13 N3 Cu3 122.0(8) .
C17 N3 Cu3 113.0(8) .
C22 N4 C18 119.4(12) .
C22 N4 Cu3 124.5(9) .
C18 N4 Cu3 115.1(8) .
C29 N5 C25 120.9(10) .
C29 N5 Cu2 115.6(7) .
C25 N5 Cu2 121.4(8) .
C30 N6 C34 119.8(10) .
C30 N6 Cu2 115.9(7) .
C34 N6 Cu2 123.2(8) .
C41 N7 C37 119.0(11) .
C41 N7 Cu4 113.6(9) .
C37 N7 Cu4 123.5(9) .
C46 N8 C42 121.5(11) .
C46 N8 Cu4 122.8(9) .
C42 N8 Cu4 114.1(9) .
P1 O1 Mo2 127.5(5) .
P1 O1 Mo1 124.8(5) .
Mo2 O1 Mo1 90.7(3) .
P1 O1 Mo7 123.4(5) .
Mo2 O1 Mo7 89.9(3) .
Mo1 O1 Mo7 89.3(3) .
P1 O2 Mo3 127.6(5) .
P1 O2 Mo4 125.2(5) .
Mo3 O2 Mo4 91.5(3) .
P1 O2 Mo8 122.3(5) .
Mo3 O2 Mo8 90.2(3) .
Mo4 O2 Mo8 89.0(3) .
P1 O3 Mo9 125.8(5) .
P1 O3 Mo5 125.7(5) .
Mo9 O3 Mo5 89.7(3) .
P1 O3 Mo6 125.6(5) .
Mo9 O3 Mo6 89.1(3) .
Mo5 O3 Mo6 89.4(3) .
P1 O4 Mo11 125.8(5) .
P1 O4 Mo10 123.2(5) .
Mo11 O4 Mo10 92.1(3) .
P1 O4 Mo12 123.7(5) .
Mo11 O4 Mo12 91.5(3) .
Mo10 O4 Mo12 90.7(3) .
Mo2 O5 Mo1 130.0(5) .
Mo3 O6 Mo2 148.2(5) .
Mo4 O7 Mo3 128.1(5) .
Mo5 O8 Mo4 147.9(5) .
Mo6 O9 Mo5 131.7(5) .
Mo1 O10 Mo6 150.0(6) .
Mo1 O11 Mo7 131.4(5) .
Mo7 O12 Mo2 128.4(5) .
Mo3 O13 Mo8 128.2(5) .
Mo8 O14 Mo4 130.1(5) .
Mo5 O15 Mo9 132.1(5) .
Mo9 O16 Mo6 131.8(5) .
Mo7 O17 Mo8 150.6(5) .
Mo8 O18 Mo9 147.8(5) .
Mo9 O19 Mo7 147.4(6) .
Mo10 O20 Mo1 146.1(5) .
Mo2 O21 Mo11 146.8(5) .
Mo11 O22 Mo3 147.8(5) .
Mo4 O23 Mo12 147.7(5) .
Mo12 O24 Mo5 149.5(5) .
Mo10 O25 Mo6 147.1(5) .
Mo10 O26 Mo11 128.5(5) .
Mo11 O27 Mo12 128.6(5) .
Mo12 O28 Mo10 129.9(5) .
Mo4 O32 Cu1 150.5(5) .
C11 O41 Cu2 131.8(8) .
C12 O43 Cu4 122.0(8) .
C23 O45 Cu1 124.6(8) .
C35 O49 Cu3 116.7(8) .
C36 O51 Cu3 120.9(8) .
Cu1 O57 H57B 113.1 .
Cu1 O57 H57C 113.4 .
H57B O57 H57C 110.8 .
Cu2 O58 H58B 110.3 .
Cu2 O58 H58C 110.2 .
H58B O58 H58C 108.7 .
Cu2 O59 H59B 108.1 .
Cu2 O59 H59C 108.0 .
H59B O59 H59C 107.5 .
Cu4 O60 H60B 109.6 .
Cu4 O60 H60C 109.4 .
H60B O60 H60C 108.2 .
Cu4 O61 H61C 118.5 .
Cu4 O61 H61D 118.4 .
H61C O61 H61D 107.9 .
H62B O62 H62C 98.5 .
H63C O63 H63D 107.6 .
H64C O64 H64D 108.1 .
H65B O65 H65C 101.3 .
H66E O66 H66F 107.9 .
H66E O66 H66G 153.7 .
H66F O66 H66G 58.1 .
H66F O66' H66G 67.4 .
H66F O66' H66H 100.3 .
H66G O66' H66H 108.0 .
H67C O67 H67D 108.9 .
H68C O68 H68D 108.1 .
H69E O69 H69F 109.1 .
H69E O69 H69G 16.4 .
H69F O69 H69G 93.7 .
H69E O69 H69H 90.4 .
H69F O69 H69H 19.6 .
H69G O69 H69H 74.5 .
H69E O69' H69F 74.0 .
H69E O69' H69G 20.0 .
H69F O69' H69G 94.0 .
H69E O69' H69H 89.0 .
H69F O69' H69H 15.0 .
H69G O69' H69H 109.0 .
O3 P1 O1 111.1(5) .
O3 P1 O2 111.2(5) .
O1 P1 O2 109.1(5) .
O3 P1 O4 110.8(5) .
O1 P1 O4 107.9(5) .
O2 P1 O4 106.7(5) .
N1 C1 C2 123.1(11) .
N1 C1 H1 118.4 .
C2 C1 H1 118.4 .
C3 C2 C1 117.6(12) .
C3 C2 H2 121.2 .
C1 C2 H2 121.2 .
C2 C3 C4 119.9(11) .
C2 C3 H3 120.1 .
C4 C3 H3 120.1 .
C5 C4 C3 118.2(11) .
C5 C4 C11 123.3(11) .
C3 C4 C11 117.3(11) .
N1 C5 C4 121.1(11) .
N1 C5 C6 113.2(10) .
C4 C5 C6 125.5(10) .
N2 C6 C7 120.6(11) .
N2 C6 C5 113.1(10) .
C7 C6 C5 126.3(11) .
C6 C7 C8 117.4(11) .
C6 C7 C12 127.2(11) .
C8 C7 C12 115.3(11) .
C9 C8 C7 119.9(12) .
C9 C8 H8 120.1 .
C7 C8 H8 120.1 .
C10 C9 C8 118.7(12) .
C10 C9 H9 120.7 .
C8 C9 H9 120.7 .
N2 C10 C9 122.6(12) .
N2 C10 H10 118.7 .
C9 C10 H10 118.7 .
O41 C11 O42 125.1(11) .
O41 C11 C4 116.7(10) .
O42 C11 C4 118.2(10) .
O44 C12 O43 127.2(12) .
O44 C12 C7 118.5(12) .
O43 C12 C7 114.2(11) .
N3 C13 C14 121.6(12) .
N3 C13 H13 119.2 .
C14 C13 H13 119.2 .
C15 C14 C13 117.2(12) .
C15 C14 H14 121.4 .
C13 C14 H14 121.4 .
C16 C15 C14 121.7(12) .
C16 C15 H15 119.1 .
C14 C15 H15 119.1 .
C15 C16 C17 118.2(12) .
C15 C16 C23 117.1(11) .
C17 C16 C23 124.5(12) .
N3 C17 C16 120.2(12) .
N3 C17 C18 112.6(10) .
C16 C17 C18 127.2(11) .
N4 C18 C19 120.7(12) .
N4 C18 C17 111.2(11) .
C19 C18 C17 128.0(11) .
C20 C19 C18 118.2(12) .
C20 C19 C24 117.1(12) .
C18 C19 C24 124.3(12) .
C21 C20 C19 121.1(13) .
C21 C20 H20 119.4 .
C19 C20 H20 119.4 .
C20 C21 C22 117.3(13) .
C20 C21 H21 121.3 .
C22 C21 H21 121.3 .
N4 C22 C21 122.6(13) .
N4 C22 H22 118.7 .
C21 C22 H22 118.7 .
O46 C23 O45 127.0(12) .
O46 C23 C16 119.6(12) .
O45 C23 C16 113.2(11) .
O48 C24 O47 124.3(14) .
O48 C24 C19 120.3(14) .
O47 C24 C19 115.4(12) .
N5 C25 C26 120.5(11) .
N5 C25 H25 119.8 .
C26 C25 H25 119.8 .
C27 C26 C25 117.8(11) .
C27 C26 H26 121.1 .
C25 C26 H26 121.1 .
C26 C27 C28 121.5(12) .
C26 C27 H27 119.3 .
C28 C27 H27 119.3 .
C27 C28 C29 118.7(11) .
C27 C28 C35 116.3(11) 2_776
C29 C28 C35 124.9(11) 2_776
N5 C29 C28 120.5(10) .
N5 C29 C30 112.1(10) .
C28 C29 C30 127.4(10) .
N6 C30 C31 120.5(11) .
N6 C30 C29 111.6(10) .
C31 C30 C29 127.8(11) .
C30 C31 C32 118.2(11) .
C30 C31 C36 125.3(11) 2_776
C32 C31 C36 116.2(11) 2_776
C33 C32 C31 121.0(12) .
C33 C32 H32 119.5 .
C31 C32 H32 119.5 .
C34 C33 C32 116.1(11) .
C34 C33 H33 121.9 .
C32 C33 H33 121.9 .
N6 C34 C33 123.8(11) .
N6 C34 H34 118.1 .
C33 C34 H34 118.1 .
O50 C35 O49 123.4(12) .
O50 C35 C28 120.5(13) 2_776
O49 C35 C28 116.0(12) 2_776
O52 C36 O51 123.3(13) .
O52 C36 C31 118.8(11) 2_776
O51 C36 C31 117.6(12) 2_776
C38 C37 N7 122.9(13) .
C38 C37 H37 118.6 .
N7 C37 H37 118.6 .
C37 C38 C39 117.9(13) .
C37 C38 H38 121.1 .
C39 C38 H38 121.1 .
C38 C39 C40 122.1(13) .
C38 C39 H39 119.0 .
C40 C39 H39 119.0 .
C39 C40 C41 116.7(13) .
C39 C40 C47 119.7(13) .
C41 C40 C47 123.0(13) .
N7 C41 C40 120.8(12) .
N7 C41 C42 112.2(11) .
C40 C41 C42 127.0(13) .
N8 C42 C43 119.0(12) .
N8 C42 C41 111.7(11) .
C43 C42 C41 129.3(13) .
C42 C43 C44 117.3(12) .
C42 C43 C48 124.2(13) .
C44 C43 C48 118.2(13) .
C45 C44 C43 122.8(13) .
C45 C44 H44 118.6 .
C43 C44 H44 118.6 .
C44 C45 C46 118.8(14) .
C44 C45 H45 120.6 .
C46 C45 H45 120.6 .
N8 C46 C45 120.3(13) .
N8 C46 H46 119.9 .
C45 C46 H46 119.9 .
O54 C47 O53 125.1(15) .
O54 C47 C40 123.4(14) .
O53 C47 C40 111.4(14) .
O55 C48 O56 124.6(16) .
O55 C48 O56' 116.6(19) .
O56 C48 O56' 50.5(14) .
O55 C48 C43 120.7(14) .
O56 C48 C43 111.9(16) .
O56' C48 C43 112.2(17) .

loop_
_geom_bond_atom_site_label_1
_geom_bond_atom_site_label_2
_geom_bond_distance
_geom_bond_site_symmetry_2
Cu1 O45 1.916(8) .
Cu1 O57 1.963(9) .
Cu1 N1 1.978(10) .
Cu1 N2 1.987(10) .
Cu1 O32 2.701(9) .
Cu2 O41 1.959(8) .
Cu2 O59 1.960(8) .
Cu2 N5 1.996(9) .
Cu2 N6 1.997(9) .
Cu2 O58 2.278(9) .
Cu3 O51 1.936(9) .
Cu3 O49 1.938(8) .
Cu3 N4 1.974(11) .
Cu3 N3 1.987(9) .
Cu4 O43 1.925(8) .
Cu4 N8 1.974(10) .
Cu4 N7 1.989(10) .
Cu4 O60 1.991(9) .
Cu4 O61 2.235(9) .
Mo1 O29 1.657(8) .
Mo1 O10 1.842(9) .
Mo1 O11 1.857(9) .
Mo1 O20 1.937(8) .
Mo1 O5 1.941(9) .
Mo1 O1 2.442(9) .
Mo2 O30 1.637(9) .
Mo2 O5 1.873(9) .
Mo2 O21 1.876(8) .
Mo2 O6 1.909(9) .
Mo2 O12 1.931(9) .
Mo2 O1 2.416(9) .
Mo3 O31 1.660(9) .
Mo3 O13 1.855(9) .
Mo3 O6 1.878(8) .
Mo3 O22 1.924(8) .
Mo3 O7 1.952(9) .
Mo3 O2 2.402(9) .
Mo4 O32 1.654(9) .
Mo4 O23 1.862(8) .
Mo4 O8 1.902(9) .
Mo4 O7 1.917(9) .
Mo4 O14 1.948(8) .
Mo4 O2 2.457(9) .
Mo5 O33 1.664(9) .
Mo5 O15 1.856(8) .
Mo5 O8 1.891(9) .
Mo5 O24 1.931(8) .
Mo5 O9 1.942(9) .
Mo5 O3 2.463(9) .
Mo6 O34 1.645(9) .
Mo6 O9 1.866(8) .
Mo6 O25 1.895(9) .
Mo6 O16 1.903(8) .
Mo6 O10 1.938(8) .
Mo6 O3 2.478(9) .
Mo7 O35 1.660(8) .
Mo7 O17 1.827(10) .
Mo7 O19 1.909(9) .
Mo7 O12 1.923(9) .
Mo7 O11 1.949(9) .
Mo7 O1 2.492(9) .
Mo8 O36 1.640(8) .
Mo8 O14 1.860(9) .
Mo8 O18 1.891(10) .
Mo8 O17 1.935(9) .
Mo8 O13 1.982(10) .
Mo8 O2 2.473(9) .
Mo9 O37 1.656(9) .
Mo9 O19 1.865(8) .
Mo9 O16 1.889(9) .
Mo9 O18 1.904(10) .
Mo9 O15 1.941(8) .
Mo9 O3 2.457(9) .
Mo10 O38 1.671(8) .
Mo10 O20 1.860(8) .
Mo10 O25 1.880(9) .
Mo10 O26 1.914(9) .
Mo10 O28 1.975(9) .
Mo10 O4 2.434(9) .
Mo11 O39 1.668(9) .
Mo11 O22 1.859(9) .
Mo11 O27 1.905(9) .
Mo11 O21 1.918(8) .
Mo11 O26 1.949(10) .
Mo11 O4 2.400(9) .
Mo12 O40 1.663(8) .
Mo12 O24 1.847(9) .
Mo12 O28 1.865(10) .
Mo12 O23 1.931(9) .
Mo12 O27 1.953(9) .
Mo12 O4 2.454(9) .
N1 C1 1.342(15) .
N1 C5 1.348(14) .
N2 C10 1.318(15) .
N2 C6 1.361(14) .
N3 C13 1.326(15) .
N3 C17 1.347(15) .
N4 C22 1.324(15) .
N4 C18 1.343(14) .
N5 C29 1.326(14) .
N5 C25 1.341(14) .
N6 C30 1.327(14) .
N6 C34 1.331(13) .
N7 C41 1.349(16) .
N7 C37 1.355(15) .
N8 C46 1.346(15) .
N8 C42 1.392(16) .
O1 P1 1.520(9) .
O2 P1 1.544(10) .
O3 P1 1.499(9) .
O4 P1 1.552(9) .
O41 C11 1.266(13) .
O42 C11 1.280(13) .
O43 C12 1.266(15) .
O44 C12 1.190(14) .
O45 C23 1.276(14) .
O46 C23 1.228(14) .
O47 C24 1.289(16) .
O48 C24 1.250(17) .
O49 C35 1.294(16) .
O50 C35 1.236(15) .
O51 C36 1.296(14) .
O52 C36 1.200(15) .
O53 C47 1.304(16) .
O54 C47 1.195(17) .
O55 C48 1.244(16) .
O56 C48 1.32(3) .
O56' C48 1.39(4) .
O57 H57B 0.8501 .
O57 H57C 0.8499 .
O58 H58B 0.8501 .
O58 H58C 0.8499 .
O59 H59B 0.8500 .
O59 H59C 0.8499 .
O60 H60B 0.8501 .
O60 H60C 0.8500 .
O61 H61C 0.8500 .
O61 H61D 0.8499 .
O62 H62B 0.8729 .
O62 H62C 0.8748 .
O63 H63C 0.8501 .
O63 H63D 0.8499 .
O64 H64C 0.8500 .
O64 H64D 0.8500 .
O65 H65B 0.8500 .
O65 H65C 0.8500 .
O66 H66E 0.8499 .
O66 H66F 0.8500 .
O66 H66G 1.4798 .
O66' H66F 1.3089 .
O66' H66G 0.8501 .
O66' H66H 0.8500 .
O67 H67C 0.8499 .
O67 H67D 0.8501 .
O68 H68C 0.8500 .
O68 H68D 0.8500 .
O69 H69E 0.8500 .
O69 H69F 0.8498 .
O69 H69G 1.1795 .
O69 H69H 1.1041 .
O69' H69E 1.1241 .
O69' H69F 1.1744 .
O69' H69G 0.8500 .
O69' H69H 0.8500 .
C1 C2 1.385(16) .
C1 H1 0.9300 .
C2 C3 1.381(16) .
C2 H2 0.9300 .
C3 C4 1.409(16) .
C3 H3 0.9300 .
C4 C5 1.391(15) .
C4 C11 1.485(16) .
C5 C6 1.488(16) .
C6 C7 1.394(16) .
C7 C8 1.400(17) .
C7 C12 1.527(17) .
C8 C9 1.391(17) .
C8 H8 0.9300 .
C9 C10 1.353(17) .
C9 H9 0.9300 .
C10 H10 0.9300 .
C13 C14 1.374(16) .
C13 H13 0.9300 .
C14 C15 1.373(17) .
C14 H14 0.9300 .
C15 C16 1.366(17) .
C15 H15 0.9300 .
C16 C17 1.375(16) .
C16 C23 1.514(17) .
C17 C18 1.516(17) .
C18 C19 1.379(17) .
C19 C20 1.371(17) .
C19 C24 1.487(18) .
C20 C21 1.357(17) .
C20 H20 0.9300 .
C21 C22 1.376(18) .
C21 H21 0.9300 .
C22 H22 0.9300 .
C25 C26 1.389(16) .
C25 H25 0.9300 .
C26 C27 1.355(16) .
C26 H26 0.9300 .
C27 C28 1.360(16) .
C27 H27 0.9300 .
C28 C29 1.374(16) .
C28 C35 1.516(17) 2_776
C29 C30 1.525(15) .
C30 C31 1.362(16) .
C31 C32 1.395(16) .
C31 C36 1.522(18) 2_776
C32 C33 1.372(17) .
C32 H32 0.9300 .
C33 C34 1.354(16) .
C33 H33 0.9300 .
C34 H34 0.9300 .
C35 C28 1.516(17) 2_776
C36 C31 1.522(18) 2_776
C37 C38 1.353(17) .
C37 H37 0.9300 .
C38 C39 1.374(18) .
C38 H38 0.9300 .
C39 C40 1.374(18) .
C39 H39 0.9300 .
C40 C41 1.419(17) .
C40 C47 1.51(2) .
C41 C42 1.479(18) .
C42 C43 1.397(18) .
C43 C44 1.421(18) .
C43 C48 1.492(19) .
C44 C45 1.324(18) .
C44 H44 0.9300 .
C45 C46 1.409(18) .
C45 H45 0.9300 .
C46 H46 0.9300 .

loop_
_platon_squeeze_void_nr
_platon_squeeze_void_average_x
_platon_squeeze_void_average_y
_platon_squeeze_void_average_z
_platon_squeeze_void_volume
_platon_squeeze_void_count_electrons
_platon_squeeze_void_content
1 0.000 0.500 0.500 245 65 ' '
2 0.444 0.396 0.944 8 1 ' '
3 0.555 0.604 0.056 8 1 ' '
